data_4025427
loop_
_publ_author_name
'Kohei Endo'
'Munenao Hirokami'
'Takanori Shibata'

_publ_section_title
;
 Stereoselective Synthesis of Tetrasubstituted Alkenylboronates via
 1,1-Organodiboronates
;
_journal_name_full 'Journal of Organic Chemistry'
_journal_page_first 3469
_journal_page_last 3472
_journal_paper_doi 10.1021/jo1003407
_journal_volume 75
_journal_year 2010
_chemical_formula_moiety 'C25 H33 B O2 '
_chemical_formula_sum 'C25 H33 B O2'
_chemical_formula_weight 376.34
_space_group_IT_number 14
_symmetry_cell_setting monoclinic
_symmetry_Int_Tables_number 14
_symmetry_space_group_name_Hall '-P 2yn'
_symmetry_space_group_name_H-M 'P 1 21/n 1'
_cell_angle_alpha 90.0000
_cell_angle_beta 101.551(3)
_cell_angle_gamma 90.0000
_cell_formula_units_Z 4
_cell_length_a 11.9998(10)
_cell_length_b 11.1729(7)
_cell_length_c 16.9883(14)
_cell_measurement_reflns_used 11859
_cell_measurement_temperature 296.1
_cell_measurement_theta_max 27.5
_cell_measurement_theta_min 3.0
_cell_volume 2231.5(3)
_computing_cell_refinement PROCESS-AUTO
_computing_data_collection PROCESS-AUTO
_computing_data_reduction CrystalStructure
_computing_publication_material 'CrystalStructure 3.7.0'
_computing_structure_refinement CRYSTALS
_computing_structure_solution SIR92
_diffrn_detector_area_resol_mean 10.00
_diffrn_measured_fraction_theta_full 0.988
_diffrn_measured_fraction_theta_max 0.988
_diffrn_measurement_device_type 'Rigaku RAXIS-RAPID'
_diffrn_measurement_method \w
_diffrn_radiation_type 'Mo K\a'
_diffrn_radiation_wavelength 0.71075
_diffrn_reflns_av_R_equivalents 0.062
_diffrn_reflns_limit_h_max 15
_diffrn_reflns_limit_h_min -15
_diffrn_reflns_limit_k_max 14
_diffrn_reflns_limit_k_min -14
_diffrn_reflns_limit_l_max 22
_diffrn_reflns_limit_l_min -21
_diffrn_reflns_number 20389
_diffrn_reflns_theta_full 27.48
_diffrn_reflns_theta_max 27.48
_exptl_absorpt_coefficient_mu 0.068
_exptl_absorpt_correction_T_max 0.986
_exptl_absorpt_correction_T_min 0.621
_exptl_absorpt_correction_type multi-scan
_exptl_absorpt_process_details
;
    Higashi, T. (1995). Program for Absorption Correction.
    Rigaku Corporation, Tokyo, Japan.
;
_exptl_crystal_colour colorless
_exptl_crystal_density_diffrn 1.120
_exptl_crystal_density_method 'not measured'
_exptl_crystal_description platelet
_exptl_crystal_F_000 816.00
_exptl_crystal_size_max 0.60
_exptl_crystal_size_mid 0.50
_exptl_crystal_size_min 0.20
_refine_diff_density_max 0.61
_refine_diff_density_min -0.20
_refine_ls_extinction_method none
_refine_ls_goodness_of_fit_ref 1.003
_refine_ls_hydrogen_treatment refall
_refine_ls_number_parameters 284
_refine_ls_number_reflns 2442
_refine_ls_R_factor_gt 0.0492
_refine_ls_shift/su_max 0.0000
_refine_ls_structure_factor_coef F
_refine_ls_weighting_details 'w = 1/[0.0029Fo^2^ + 1.0000\s(Fo^2^)]'
_refine_ls_weighting_scheme calc
_refine_ls_wR_factor_ref 0.0696
_reflns_number_gt 2419
_reflns_number_total 5072
_reflns_threshold_expression F^2^>2.0\s(F^2^)
_cod_data_source_file jo1003407_si_002.cif
_cod_data_source_block '_hirokami'
_cod_original_formula_sum 'C25 H33 B O2 '
_cod_database_code 4025427

loop_
_symmetry_equiv_pos_site_id
_symmetry_equiv_pos_as_xyz
1 +X,+Y,+Z
2 1/2-X,1/2+Y,1/2-Z
3 -X,-Y,-Z
4 1/2+X,1/2-Y,1/2+Z

loop_
_atom_site_label
_atom_site_type_symbol
_atom_site_fract_x
_atom_site_fract_y
_atom_site_fract_z
_atom_site_U_iso_or_equiv
_atom_site_adp_type
_atom_site_occupancy
_atom_site_symmetry_multiplicity
_atom_site_calc_flag
_atom_site_refinement_flags
_atom_site_disorder_assembly
_atom_site_disorder_group
O(1) O 0.33799(14) 0.33209(14) 0.53823(11) 0.0239(5) Uani 1.00 1 d . . .
O(2) O 0.27482(14) 0.15209(16) 0.57483(12) 0.0293(5) Uani 1.00 1 d . . .
C(1) C 0.5588(2) 0.2416(2) 0.49972(16) 0.0200(7) Uani 1.00 1 d . . .
C(2) C 0.5809(2) 0.1997(2) 0.58537(16) 0.0207(7) Uani 1.00 1 d . . .
C(3) C 0.5257(2) 0.1613(2) 0.43635(17) 0.0230(7) Uani 1.00 1 d . . .
C(4) C 0.5023(2) 0.2017(2) 0.35676(17) 0.0265(8) Uani 1.00 1 d . . .
C(5) C 0.5704(2) 0.3627(2) 0.48139(17) 0.0236(7) Uani 1.00 1 d . . .
C(6) C 0.2187(2) 0.3238(2) 0.49770(17) 0.0247(7) Uani 1.00 1 d . . .
C(7) C 0.1637(2) 0.4461(2) 0.5007(2) 0.0373(9) Uani 1.00 1 d . . .
C(8) C 0.4919(2) 0.1435(2) 0.70609(17) 0.0273(8) Uani 1.00 1 d . . .
C(9) C 0.4286(2) 0.2271(2) 0.75291(16) 0.0237(7) Uani 1.00 1 d . . .
C(10) C 0.1725(2) 0.2245(2) 0.54642(18) 0.0278(8) Uani 1.00 1 d . . .
C(11) C 0.7252(2) 0.0491(2) 0.6604(2) 0.0366(9) Uani 1.00 1 d . . .
C(12) C 0.4416(2) 0.3503(2) 0.74967(17) 0.0290(8) Uani 1.00 1 d . . .
C(13) C 0.4894(2) 0.1886(2) 0.62044(16) 0.0218(7) Uani 1.00 1 d . . .
C(14) C 0.3575(2) 0.1816(2) 0.80088(17) 0.0295(8) Uani 1.00 1 d . . .
C(15) C 0.7447(2) 0.2723(2) 0.6890(2) 0.0398(9) Uani 1.00 1 d . . .
C(16) C 0.0824(2) 0.1447(2) 0.4983(2) 0.0423(10) Uani 1.00 1 d . . .
C(17) C 0.5124(2) 0.3221(2) 0.34012(17) 0.0266(8) Uani 1.00 1 d . . .
C(18) C 0.7067(2) 0.1761(2) 0.62486(17) 0.0247(7) Uani 1.00 1 d . . .
C(19) C 0.5472(2) 0.4024(2) 0.40214(18) 0.0268(8) Uani 1.00 1 d . . .
C(20) C 0.3838(2) 0.4265(2) 0.79223(18) 0.0357(9) Uani 1.00 1 d . . .
C(21) C 0.3118(2) 0.3804(2) 0.83922(18) 0.0362(9) Uani 1.00 1 d . . .
C(22) C 0.1348(2) 0.2723(2) 0.62094(19) 0.0383(9) Uani 1.00 1 d . . .
C(23) C 0.2994(2) 0.2575(2) 0.84432(18) 0.0333(9) Uani 1.00 1 d . . .
C(24) C 0.7845(2) 0.1857(2) 0.5632(2) 0.0393(9) Uani 1.00 1 d . . .
C(25) C 0.2182(2) 0.2900(3) 0.41127(18) 0.0402(9) Uani 1.00 1 d . . .
B(1) B 0.3664(2) 0.2246(2) 0.57489(19) 0.0216(8) Uani 1.00 1 d . . .
H(1) H 0.5033 0.3850 0.7166 0.035 Uiso 1.00 1 c R . .
H(2) H 0.3867 0.5243 0.7838 0.043 Uiso 1.00 1 c R . .
H(3) H 0.2608 0.4242 0.8695 0.044 Uiso 1.00 1 c R . .
H(4) H 0.2432 0.2222 0.8803 0.040 Uiso 1.00 1 c R . .
H(5) H 0.3416 0.0839 0.8022 0.035 Uiso 1.00 1 c R . .
H(6) H 0.5854 0.4211 0.5308 0.028 Uiso 1.00 1 c R . .
H(7) H 0.5585 0.4961 0.3918 0.032 Uiso 1.00 1 c R . .
H(8) H 0.4953 0.3570 0.2816 0.032 Uiso 1.00 1 c R . .
H(9) H 0.4811 0.1383 0.3116 0.031 Uiso 1.00 1 c R . .
H(10) H 0.5225 0.0650 0.4508 0.027 Uiso 1.00 1 c R . .
H(11) H 0.2014 0.5067 0.4671 0.045 Uiso 1.00 1 c R . .
H(12) H 0.0794 0.4327 0.4791 0.045 Uiso 1.00 1 c R . .
H(13) H 0.1784 0.4717 0.5641 0.045 Uiso 1.00 1 c R . .
H(14) H 0.1939 0.3274 0.6589 0.047 Uiso 1.00 1 c R . .
H(15) H 0.0559 0.3194 0.6039 0.047 Uiso 1.00 1 c R . .
H(16) H 0.1229 0.2004 0.6539 0.047 Uiso 1.00 1 c R . .
H(17) H 0.0134 0.1973 0.4727 0.049 Uiso 1.00 1 c R . .
H(18) H 0.1214 0.0943 0.4537 0.049 Uiso 1.00 1 c R . .
H(19) H 0.0514 0.0863 0.5377 0.049 Uiso 1.00 1 c R . .
H(20) H 0.1387 0.2840 0.3808 0.048 Uiso 1.00 1 c R . .
H(21) H 0.2707 0.3460 0.3898 0.048 Uiso 1.00 1 c R . .
H(22) H 0.2477 0.2050 0.4098 0.048 Uiso 1.00 1 c R . .
H(23) H 0.6938 0.2729 0.7331 0.045 Uiso 1.00 1 c R . .
H(24) H 0.8218 0.2579 0.7181 0.045 Uiso 1.00 1 c R . .
H(25) H 0.7358 0.3649 0.6641 0.045 Uiso 1.00 1 c R . .
H(26) H 0.7890 0.2713 0.5331 0.048 Uiso 1.00 1 c R . .
H(27) H 0.8590 0.1734 0.5921 0.047 Uiso 1.00 1 c R . .
H(28) H 0.7720 0.1194 0.5231 0.047 Uiso 1.00 1 c R . .
H(29) H 0.7998 0.0418 0.6775 0.044 Uiso 1.00 1 c R . .
H(30) H 0.7038 -0.0132 0.6145 0.044 Uiso 1.00 1 c R . .
H(31) H 0.6968 0.0508 0.7145 0.044 Uiso 1.00 1 c R . .

loop_
_atom_site_aniso_label
_atom_site_aniso_U_11
_atom_site_aniso_U_22
_atom_site_aniso_U_33
_atom_site_aniso_U_12
_atom_site_aniso_U_13
_atom_site_aniso_U_23
O(1) 0.0166(10) 0.0250(10) 0.0288(11) -0.0011(7) 0.0016(8) 0.0016(8)
O(2) 0.0197(10) 0.0254(10) 0.0411(12) -0.0007(8) 0.0017(9) 0.0048(9)
C(1) 0.0139(14) 0.0255(15) 0.0208(15) 0.0003(10) 0.0036(11) 0.0008(11)
C(2) 0.0207(14) 0.0184(14) 0.0212(15) -0.0010(10) -0.0001(11) -0.0023(11)
C(3) 0.0209(15) 0.0240(14) 0.0234(16) -0.0008(11) 0.0027(12) -0.0006(12)
C(4) 0.0264(16) 0.0300(17) 0.0218(16) -0.0021(12) 0.0019(13) -0.0042(12)
C(5) 0.0230(16) 0.0243(15) 0.0232(16) 0.0005(11) 0.0037(12) -0.0011(12)
C(6) 0.0164(14) 0.0296(15) 0.0264(16) 0.0008(11) 0.0003(12) -0.0001(12)
C(7) 0.0280(18) 0.0311(17) 0.054(2) 0.0055(13) 0.0101(15) 0.0071(15)
C(8) 0.0325(17) 0.0307(16) 0.0209(16) 0.0063(12) 0.0106(13) 0.0047(12)
C(9) 0.0211(15) 0.0296(15) 0.0190(15) 0.0005(11) 0.0006(12) 0.0020(12)
C(10) 0.0165(14) 0.0271(15) 0.0381(18) 0.0011(11) 0.0012(13) 0.0021(13)
C(11) 0.0271(17) 0.0362(17) 0.047(2) 0.0063(13) 0.0082(15) 0.0057(15)
C(12) 0.0318(18) 0.0310(16) 0.0246(17) 0.0008(12) 0.0061(14) 0.0032(13)
C(13) 0.0229(15) 0.0203(13) 0.0217(15) 0.0011(11) 0.0034(12) -0.0011(12)
C(14) 0.0267(16) 0.0348(16) 0.0265(16) -0.0035(13) 0.0042(13) 0.0016(13)
C(15) 0.0281(18) 0.0423(18) 0.041(2) 0.0021(14) -0.0116(15) -0.0071(15)
C(16) 0.0231(17) 0.0376(18) 0.061(2) -0.0062(13) -0.0028(16) -0.0031(16)
C(17) 0.0240(16) 0.0320(16) 0.0233(16) -0.0033(12) 0.0034(12) 0.0054(13)
C(18) 0.0176(14) 0.0306(16) 0.0248(16) 0.0009(11) 0.0013(11) 0.0016(12)
C(19) 0.0246(16) 0.0251(15) 0.0308(17) -0.0003(12) 0.0063(13) 0.0032(13)
C(20) 0.047(2) 0.0303(17) 0.0301(18) 0.0042(14) 0.0089(16) 0.0001(13)
C(21) 0.0331(19) 0.048(2) 0.0290(18) 0.0076(15) 0.0087(15) -0.0033(15)
C(22) 0.0316(18) 0.0496(19) 0.0364(19) 0.0033(14) 0.0134(15) 0.0070(16)
C(23) 0.0261(17) 0.046(2) 0.0286(17) -0.0033(13) 0.0069(13) -0.0028(14)
C(24) 0.0207(16) 0.057(2) 0.041(2) 0.0064(14) 0.0071(14) 0.0140(16)
C(25) 0.0292(18) 0.059(2) 0.0306(18) 0.0081(15) 0.0026(14) 0.0001(16)
B(1) 0.0224(17) 0.0229(16) 0.0202(17) 0.0000(13) 0.0060(13) -0.0006(14)

loop_
_atom_type_symbol
_atom_type_description
_atom_type_scat_dispersion_real
_atom_type_scat_dispersion_imag
_atom_type_scat_source
C C 0.003 0.002
;
International Tables for Crystallography
(1992, Vol. C, Tables 4.2.6.8 and 6.1.1.4)
;
H H 0.000 0.000
;
International Tables for Crystallography
(1992, Vol. C, Table 6.1.1.4)
;
B B 0.001 0.001
;
International Tables for Crystallography
(1992, Vol. C, Tables 4.2.6.8 and 6.1.1.4)
;
O O 0.011 0.006
;
International Tables for Crystallography
(1992, Vol. C, Tables 4.2.6.8 and 6.1.1.4)
;

loop_
_geom_angle_atom_site_label_1
_geom_angle_atom_site_label_2
_geom_angle_atom_site_label_3
_geom_angle
_geom_angle_publ_flag
_geom_angle_site_symmetry_1
_geom_angle_site_symmetry_2
_geom_angle_site_symmetry_3
C(6) O(1) B(1) 106.9(2) ? . . .
C(10) O(2) B(1) 107.1(2) ? . . .
C(2) C(1) C(3) 121.0(2) ? . . .
C(2) C(1) C(5) 120.7(2) ? . . .
C(3) C(1) C(5) 118.3(2) ? . . .
C(1) C(2) C(13) 117.0(2) ? . . .
C(1) C(2) C(18) 116.1(2) ? . . .
C(13) C(2) C(18) 126.9(2) ? . . .
C(1) C(3) C(4) 120.6(2) ? . . .
C(3) C(4) C(17) 120.1(2) ? . . .
C(1) C(5) C(19) 120.9(2) ? . . .
O(1) C(6) C(7) 108.5(2) ? . . .
O(1) C(6) C(10) 102.41(19) ? . . .
O(1) C(6) C(25) 106.6(2) ? . . .
C(7) C(6) C(10) 114.8(2) ? . . .
C(7) C(6) C(25) 109.8(2) ? . . .
C(10) C(6) C(25) 113.9(2) ? . . .
C(9) C(8) C(13) 112.1(2) ? . . .
C(8) C(9) C(12) 121.0(2) ? . . .
C(8) C(9) C(14) 120.7(2) ? . . .
C(12) C(9) C(14) 118.2(2) ? . . .
O(2) C(10) C(6) 101.8(2) ? . . .
O(2) C(10) C(16) 108.3(2) ? . . .
O(2) C(10) C(22) 106.7(2) ? . . .
C(6) C(10) C(16) 115.3(2) ? . . .
C(6) C(10) C(22) 112.9(2) ? . . .
C(16) C(10) C(22) 110.9(2) ? . . .
C(9) C(12) C(20) 121.0(2) ? . . .
C(2) C(13) C(8) 125.7(2) ? . . .
C(2) C(13) B(1) 121.5(2) ? . . .
C(8) C(13) B(1) 112.8(2) ? . . .
C(9) C(14) C(23) 121.2(2) ? . . .
C(4) C(17) C(19) 120.0(2) ? . . .
C(2) C(18) C(11) 112.2(2) ? . . .
C(2) C(18) C(15) 108.3(2) ? . . .
C(2) C(18) C(24) 111.4(2) ? . . .
C(11) C(18) C(15) 111.6(2) ? . . .
C(11) C(18) C(24) 105.7(2) ? . . .
C(15) C(18) C(24) 107.5(2) ? . . .
C(5) C(19) C(17) 120.1(2) ? . . .
C(12) C(20) C(21) 120.3(2) ? . . .
C(20) C(21) C(23) 119.4(3) ? . . .
C(14) C(23) C(21) 119.8(2) ? . . .
O(1) B(1) O(2) 113.2(2) ? . . .
O(1) B(1) C(13) 124.9(2) ? . . .
O(2) B(1) C(13) 121.6(2) ? . . .
C(1) C(3) H(10) 118.1 ? . . .
C(4) C(3) H(10) 121.2 ? . . .
C(3) C(4) H(9) 117.8 ? . . .
C(17) C(4) H(9) 122.0 ? . . .
C(1) C(5) H(6) 115.5 ? . . .
C(19) C(5) H(6) 123.0 ? . . .
C(6) C(7) H(11) 108.9 ? . . .
C(6) C(7) H(12) 105.2 ? . . .
C(6) C(7) H(13) 106.4 ? . . .
H(11) C(7) H(12) 114.0 ? . . .
H(11) C(7) H(13) 111.5 ? . . .
H(12) C(7) H(13) 110.3 ? . . .
C(18) C(11) H(29) 105.6 ? . . .
C(18) C(11) H(30) 109.2 ? . . .
C(18) C(11) H(31) 106.4 ? . . .
H(29) C(11) H(30) 105.4 ? . . .
H(29) C(11) H(31) 101.4 ? . . .
H(30) C(11) H(31) 126.8 ? . . .
C(9) C(12) H(1) 118.0 ? . . .
C(20) C(12) H(1) 120.8 ? . . .
C(9) C(14) H(5) 120.0 ? . . .
C(23) C(14) H(5) 118.7 ? . . .
C(18) C(15) H(23) 112.1 ? . . .
C(18) C(15) H(24) 111.3 ? . . .
C(18) C(15) H(25) 112.9 ? . . .
H(23) C(15) H(24) 105.5 ? . . .
H(23) C(15) H(25) 103.8 ? . . .
H(24) C(15) H(25) 110.8 ? . . .
C(10) C(16) H(17) 108.6 ? . . .
C(10) C(16) H(18) 108.2 ? . . .
C(10) C(16) H(19) 109.1 ? . . .
H(17) C(16) H(18) 114.0 ? . . .
H(17) C(16) H(19) 105.3 ? . . .
H(18) C(16) H(19) 111.5 ? . . .
C(4) C(17) H(8) 123.1 ? . . .
C(19) C(17) H(8) 116.9 ? . . .
C(5) C(19) H(7) 117.5 ? . . .
C(17) C(19) H(7) 122.4 ? . . .
C(12) C(20) H(2) 120.5 ? . . .
C(21) C(20) H(2) 118.9 ? . . .
C(20) C(21) H(3) 128.9 ? . . .
C(23) C(21) H(3) 111.6 ? . . .
C(10) C(22) H(14) 115.9 ? . . .
C(10) C(22) H(15) 109.9 ? . . .
C(10) C(22) H(16) 106.3 ? . . .
H(14) C(22) H(15) 109.1 ? . . .
H(14) C(22) H(16) 106.2 ? . . .
H(15) C(22) H(16) 109.1 ? . . .
C(14) C(23) H(4) 121.0 ? . . .
C(21) C(23) H(4) 119.2 ? . . .
C(18) C(24) H(26) 118.2 ? . . .
C(18) C(24) H(27) 106.0 ? . . .
C(18) C(24) H(28) 112.6 ? . . .
H(26) C(24) H(27) 104.0 ? . . .
H(26) C(24) H(28) 110.3 ? . . .
H(27) C(24) H(28) 104.2 ? . . .
C(6) C(25) H(20) 109.9 ? . . .
C(6) C(25) H(21) 108.3 ? . . .
C(6) C(25) H(22) 108.9 ? . . .
H(20) C(25) H(21) 117.4 ? . . .
H(20) C(25) H(22) 103.1 ? . . .
H(21) C(25) H(22) 108.9 ? . . .

loop_
_geom_bond_atom_site_label_1
_geom_bond_atom_site_label_2
_geom_bond_distance
_geom_bond_publ_flag
_geom_bond_site_symmetry_1
_geom_bond_site_symmetry_2
O(1) C(6) 1.462(3) ? . .
O(1) B(1) 1.365(3) ? . .
O(2) C(10) 1.469(3) ? . .
O(2) B(1) 1.365(3) ? . .
C(1) C(2) 1.501(3) ? . .
C(1) C(3) 1.397(3) ? . .
C(1) C(5) 1.402(3) ? . .
C(2) C(13) 1.355(4) ? . .
C(2) C(18) 1.548(3) ? . .
C(3) C(4) 1.399(3) ? . .
C(4) C(17) 1.385(3) ? . .
C(5) C(19) 1.392(4) ? . .
C(6) C(7) 1.523(4) ? . .
C(6) C(10) 1.552(4) ? . .
C(6) C(25) 1.515(4) ? . .
C(8) C(9) 1.524(4) ? . .
C(8) C(13) 1.535(4) ? . .
C(9) C(12) 1.387(3) ? . .
C(9) C(14) 1.389(4) ? . .
C(10) C(16) 1.509(4) ? . .
C(10) C(22) 1.524(4) ? . .
C(11) C(18) 1.541(3) ? . .
C(12) C(20) 1.390(4) ? . .
C(13) B(1) 1.575(3) ? . .
C(14) C(23) 1.398(4) ? . .
C(15) C(18) 1.534(4) ? . .
C(17) C(19) 1.384(3) ? . .
C(18) C(24) 1.540(4) ? . .
C(20) C(21) 1.388(4) ? . .
C(21) C(23) 1.385(4) ? . .
C(3) H(10) 1.106 ? . .
C(4) H(9) 1.038 ? . .
C(5) H(6) 1.050 ? . .
C(7) H(11) 1.045 ? . .
C(7) H(12) 1.016 ? . .
C(7) H(13) 1.093 ? . .
C(11) H(29) 0.888 ? . .
C(11) H(30) 1.037 ? . .
C(11) H(31) 1.043 ? . .
C(12) H(1) 1.087 ? . .
C(14) H(5) 1.109 ? . .
C(15) H(23) 1.057 ? . .
C(15) H(24) 0.971 ? . .
C(15) H(25) 1.115 ? . .
C(16) H(17) 1.037 ? . .
C(16) H(18) 1.120 ? . .
C(16) H(19) 1.054 ? . .
C(17) H(8) 1.050 ? . .
C(19) H(7) 1.075 ? . .
C(20) H(2) 1.103 ? . .
C(21) H(3) 1.002 ? . .
C(22) H(14) 1.056 ? . .
C(22) H(15) 1.071 ? . .
C(22) H(16) 1.005 ? . .
C(23) H(4) 1.072 ? . .
C(24) H(26) 1.091 ? . .
C(24) H(27) 0.940 ? . .
C(24) H(28) 0.997 ? . .
C(25) H(20) 0.992 ? . .
C(25) H(21) 1.007 ? . .
C(25) H(22) 1.016 ? . .

loop_
_geom_contact_atom_site_label_1
_geom_contact_atom_site_label_2
_geom_contact_distance
_geom_contact_publ_flag
_geom_contact_site_symmetry_1
_geom_contact_site_symmetry_2
O(1) O(2) 2.279(2) ? . .
O(1) C(1) 3.027(3) ? . .
O(1) C(2) 3.223(3) ? . .
O(1) C(5) 3.147(3) ? . .
O(1) C(7) 2.423(3) ? . .
O(1) C(10) 2.350(3) ? . .
O(1) C(12) 3.564(3) ? . .
O(1) C(13) 2.609(2) ? . .
O(1) C(19) 3.341(3) ? . 66603
O(1) C(22) 3.121(4) ? . .
O(1) C(25) 2.387(3) ? . .
O(2) O(1) 2.279(2) ? . .
O(2) C(6) 2.345(3) ? . .
O(2) C(8) 3.072(3) ? . .
O(2) C(9) 3.320(3) ? . .
O(2) C(13) 2.569(3) ? . .
O(2) C(16) 2.414(3) ? . .
O(2) C(22) 2.401(3) ? . .
O(2) C(25) 3.131(3) ? . .
C(1) O(1) 3.027(3) ? . .
C(1) C(4) 2.429(3) ? . .
C(1) C(13) 2.436(4) ? . .
C(1) C(15) 3.544(3) ? . .
C(1) C(17) 2.804(3) ? . .
C(1) C(18) 2.588(3) ? . .
C(1) C(19) 2.429(3) ? . .
C(1) C(24) 2.778(3) ? . .
C(1) B(1) 2.859(4) ? . .
C(2) O(1) 3.223(3) ? . .
C(2) C(3) 2.522(3) ? . .
C(2) C(5) 2.523(3) ? . .
C(2) C(8) 2.572(4) ? . .
C(2) C(11) 2.563(3) ? . .
C(2) C(15) 2.497(3) ? . .
C(2) C(24) 2.551(4) ? . .
C(2) B(1) 2.558(4) ? . .
C(3) C(2) 2.522(3) ? . .
C(3) C(5) 2.403(3) ? . .
C(3) C(13) 3.257(4) ? . .
C(3) C(17) 2.412(3) ? . .
C(3) C(18) 3.495(3) ? . .
C(3) C(19) 2.778(3) ? . .
C(3) C(24) 3.418(3) ? . .
C(3) B(1) 3.390(4) ? . .
C(4) C(1) 2.429(3) ? . .
C(4) C(5) 2.774(3) ? . .
C(4) C(19) 2.398(3) ? . .
C(5) O(1) 3.147(3) ? . .
C(5) C(2) 2.523(3) ? . .
C(5) C(3) 2.403(3) ? . .
C(5) C(4) 2.774(3) ? . .
C(5) C(13) 3.351(4) ? . .
C(5) C(17) 2.405(3) ? . .
C(5) C(18) 3.372(3) ? . .
C(5) C(24) 3.319(3) ? . .
C(5) B(1) 3.529(4) ? . .
C(6) O(2) 2.345(3) ? . .
C(6) C(16) 2.586(4) ? . .
C(6) C(22) 2.564(4) ? . .
C(6) B(1) 2.272(3) ? . .
C(7) O(1) 2.423(3) ? . .
C(7) C(10) 2.591(4) ? . .
C(7) C(16) 3.504(4) ? . .
C(7) C(22) 2.889(4) ? . .
C(7) C(25) 2.486(4) ? . .
C(7) B(1) 3.522(4) ? . .
C(8) O(2) 3.072(3) ? . .
C(8) C(2) 2.572(4) ? . .
C(8) C(11) 3.229(4) ? . .
C(8) C(12) 2.535(4) ? . .
C(8) C(14) 2.533(4) ? . .
C(8) C(15) 3.422(4) ? . .
C(8) C(18) 3.180(4) ? . .
C(8) B(1) 2.590(3) ? . .
C(9) O(2) 3.320(3) ? . .
C(9) C(13) 2.538(4) ? . .
C(9) C(20) 2.418(4) ? . .
C(9) C(21) 2.806(4) ? . .
C(9) C(23) 2.428(4) ? . .
C(9) B(1) 2.966(4) ? . .
C(10) O(1) 2.350(3) ? . .
C(10) C(7) 2.591(4) ? . .
C(10) C(25) 2.571(4) ? . .
C(10) B(1) 2.281(4) ? . .
C(11) C(2) 2.563(3) ? . .
C(11) C(8) 3.229(4) ? . .
C(11) C(13) 3.182(3) ? . .
C(11) C(15) 2.543(4) ? . .
C(11) C(24) 2.456(4) ? . .
C(12) O(1) 3.564(3) ? . .
C(12) C(8) 2.535(4) ? . .
C(12) C(13) 2.986(4) ? . .
C(12) C(14) 2.383(4) ? . .
C(12) C(21) 2.409(4) ? . .
C(12) C(23) 2.770(4) ? . .
C(12) B(1) 3.245(4) ? . .
C(13) O(1) 2.609(2) ? . .
C(13) O(2) 2.569(3) ? . .
C(13) C(1) 2.436(4) ? . .
C(13) C(3) 3.257(4) ? . .
C(13) C(5) 3.351(4) ? . .
C(13) C(9) 2.538(4) ? . .
C(13) C(11) 3.182(3) ? . .
C(13) C(12) 2.986(4) ? . .
C(13) C(15) 3.191(4) ? . .
C(13) C(18) 2.597(3) ? . .
C(14) C(8) 2.533(4) ? . .
C(14) C(12) 2.383(4) ? . .
C(14) C(20) 2.762(4) ? . .
C(14) C(21) 2.408(4) ? . .
C(15) C(1) 3.544(3) ? . .
C(15) C(2) 2.497(3) ? . .
C(15) C(8) 3.422(4) ? . .
C(15) C(11) 2.543(4) ? . .
C(15) C(13) 3.191(4) ? . .
C(15) C(24) 2.479(4) ? . .
C(16) O(2) 2.414(3) ? . .
C(16) C(6) 2.586(4) ? . .
C(16) C(7) 3.504(4) ? . .
C(16) C(22) 2.498(4) ? . .
C(16) C(25) 2.906(4) ? . .
C(16) B(1) 3.512(4) ? . .
C(17) C(1) 2.804(3) ? . .
C(17) C(3) 2.412(3) ? . .
C(17) C(5) 2.405(3) ? . .
C(17) C(23) 3.544(4) ? . 55404
C(18) C(1) 2.588(3) ? . .
C(18) C(3) 3.495(3) ? . .
C(18) C(5) 3.372(3) ? . .
C(18) C(8) 3.180(4) ? . .
C(18) C(13) 2.597(3) ? . .
C(19) O(1) 3.341(3) ? . 66603
C(19) C(1) 2.429(3) ? . .
C(19) C(3) 2.778(3) ? . .
C(19) C(4) 2.398(3) ? . .
C(20) C(9) 2.418(4) ? . .
C(20) C(14) 2.762(4) ? . .
C(20) C(23) 2.395(4) ? . .
C(21) C(9) 2.806(4) ? . .
C(21) C(12) 2.409(4) ? . .
C(21) C(14) 2.408(4) ? . .
C(22) O(1) 3.121(4) ? . .
C(22) O(2) 2.401(3) ? . .
C(22) C(6) 2.564(4) ? . .
C(22) C(7) 2.889(4) ? . .
C(22) C(16) 2.498(4) ? . .
C(22) B(1) 3.081(4) ? . .
C(23) C(9) 2.428(4) ? . .
C(23) C(12) 2.770(4) ? . .
C(23) C(17) 3.544(4) ? . 45504
C(23) C(20) 2.395(4) ? . .
C(24) C(1) 2.778(3) ? . .
C(24) C(2) 2.551(4) ? . .
C(24) C(3) 3.418(3) ? . .
C(24) C(5) 3.319(3) ? . .
C(24) C(11) 2.456(4) ? . .
C(24) C(15) 2.479(4) ? . .
C(25) O(1) 2.387(3) ? . .
C(25) O(2) 3.131(3) ? . .
C(25) C(7) 2.486(4) ? . .
C(25) C(10) 2.571(4) ? . .
C(25) C(16) 2.906(4) ? . .
C(25) B(1) 3.073(4) ? . .
B(1) C(1) 2.859(4) ? . .
B(1) C(2) 2.558(4) ? . .
B(1) C(3) 3.390(4) ? . .
B(1) C(5) 3.529(4) ? . .
B(1) C(6) 2.272(3) ? . .
B(1) C(7) 3.522(4) ? . .
B(1) C(8) 2.590(3) ? . .
B(1) C(9) 2.966(4) ? . .
B(1) C(10) 2.281(4) ? . .
B(1) C(12) 3.245(4) ? . .
B(1) C(16) 3.512(4) ? . .
B(1) C(22) 3.081(4) ? . .
B(1) C(25) 3.073(4) ? . .
O(1) H(1) 3.326 ? . .
O(1) H(6) 3.157 ? . .
O(1) H(6) 3.203 ? . 66603
O(1) H(7) 2.460 ? . 66603
O(1) H(11) 2.676 ? . .
O(1) H(12) 3.264 ? . .
O(1) H(13) 2.575 ? . .
O(1) H(14) 2.934 ? . .
O(1) H(20) 3.255 ? . .
O(1) H(21) 2.494 ? . .
O(1) H(22) 2.647 ? . .
O(2) H(3) 2.779 ? . 54602
O(2) H(10) 3.523 ? . 65603
O(2) H(14) 2.715 ? . .
O(2) H(15) 3.340 ? . .
O(2) H(16) 2.529 ? . .
O(2) H(17) 3.306 ? . .
O(2) H(18) 2.555 ? . .
O(2) H(19) 2.729 ? . .
O(2) H(22) 2.820 ? . .
O(2) H(28) 3.451 ? . 65603
C(1) H(4) 3.312 ? . 55404
C(1) H(6) 2.082 ? . .
C(1) H(7) 3.383 ? . .
C(1) H(9) 3.351 ? . .
C(1) H(10) 2.152 ? . .
C(1) H(25) 3.439 ? . .
C(1) H(26) 2.726 ? . .
C(1) H(28) 2.857 ? . .
C(2) H(1) 3.310 ? . .
C(2) H(6) 2.646 ? . .
C(2) H(10) 2.710 ? . .
C(2) H(10) 3.218 ? . 65603
C(2) H(23) 2.728 ? . .
C(2) H(24) 3.355 ? . .
C(2) H(25) 2.767 ? . .
C(2) H(26) 2.925 ? . .
C(2) H(27) 3.329 ? . .
C(2) H(28) 2.856 ? . .
C(2) H(29) 3.289 ? . .
C(2) H(30) 2.791 ? . .
C(2) H(31) 2.880 ? . .
C(3) H(3) 3.384 ? . 55404
C(3) H(4) 3.227 ? . 55404
C(3) H(6) 3.324 ? . .
C(3) H(8) 3.382 ? . .
C(3) H(9) 2.096 ? . .
C(3) H(10) 3.294 ? . 65603
C(3) H(22) 3.311 ? . .
C(3) H(26) 3.481 ? . .
C(3) H(28) 3.063 ? . .
C(3) H(30) 3.181 ? . 65603
C(4) H(3) 3.373 ? . 55404
C(4) H(4) 2.963 ? . 55404
C(4) H(7) 3.387 ? . .
C(4) H(8) 2.146 ? . .
C(4) H(10) 2.188 ? . .
C(4) H(21) 3.356 ? . .
C(4) H(22) 3.354 ? . .
C(4) H(24) 2.898 ? . 45404
C(4) H(30) 3.357 ? . 65603
C(5) H(4) 3.094 ? . 55404
C(5) H(6) 3.035 ? . 66603
C(5) H(7) 2.114 ? . .
C(5) H(7) 3.295 ? . 66603
C(5) H(8) 3.334 ? . .
C(5) H(10) 3.398 ? . .
C(5) H(11) 3.072 ? . 66603
C(5) H(25) 3.333 ? . .
C(5) H(26) 2.788 ? . .
C(6) H(7) 3.565 ? . 66603
C(6) H(11) 2.108 ? . .
C(6) H(12) 2.040 ? . .
C(6) H(13) 2.111 ? . .
C(6) H(14) 2.813 ? . .
C(6) H(15) 2.913 ? . .
C(6) H(16) 3.389 ? . .
C(6) H(17) 2.798 ? . .
C(6) H(18) 2.855 ? . .
C(6) H(19) 3.476 ? . .
C(6) H(20) 2.074 ? . .
C(6) H(21) 2.066 ? . .
C(6) H(22) 2.079 ? . .
C(7) H(6) 3.493 ? . 66603
C(7) H(7) 3.524 ? . 66603
C(7) H(12) 3.296 ? . 56603
C(7) H(14) 2.953 ? . .
C(7) H(15) 2.767 ? . .
C(7) H(17) 3.296 ? . .
C(7) H(20) 2.698 ? . .
C(7) H(21) 2.725 ? . .
C(7) H(22) 3.360 ? . .
C(7) H(26) 3.278 ? . 66603
C(8) H(1) 2.706 ? . .
C(8) H(5) 2.746 ? . .
C(8) H(9) 3.185 ? . 65603
C(8) H(10) 3.517 ? . 65603
C(8) H(20) 3.237 ? . 55504
C(8) H(23) 2.780 ? . .
C(8) H(31) 2.646 ? . .
C(9) H(1) 2.126 ? . .
C(9) H(2) 3.415 ? . .
C(9) H(4) 3.401 ? . .
C(9) H(5) 2.168 ? . .
C(9) H(14) 3.152 ? . .
C(9) H(20) 2.983 ? . 55504
C(9) H(23) 3.306 ? . .
C(10) H(11) 3.473 ? . .
C(10) H(12) 2.730 ? . .
C(10) H(13) 2.778 ? . .
C(10) H(14) 2.200 ? . .
C(10) H(15) 2.140 ? . .
C(10) H(16) 2.048 ? . .
C(10) H(17) 2.085 ? . .
C(10) H(18) 2.142 ? . .
C(10) H(19) 2.105 ? . .
C(10) H(20) 2.840 ? . .
C(10) H(21) 3.401 ? . .
C(10) H(22) 2.663 ? . .
C(11) H(9) 3.348 ? . 65603
C(11) H(10) 3.432 ? . 65603
C(11) H(18) 3.337 ? . 65603
C(11) H(22) 3.120 ? . 65603
C(11) H(23) 2.848 ? . .
C(11) H(24) 2.701 ? . .
C(11) H(25) 3.531 ? . .
C(11) H(25) 3.576 ? . 64602
C(11) H(26) 3.477 ? . .
C(11) H(27) 2.568 ? . .
C(11) H(28) 2.625 ? . .
C(12) H(2) 2.169 ? . .
C(12) H(3) 3.361 ? . .
C(12) H(5) 3.394 ? . .
C(12) H(7) 2.953 ? . 66603
C(12) H(8) 3.423 ? . 66603
C(12) H(14) 3.073 ? . .
C(12) H(20) 3.271 ? . 55504
C(12) H(23) 3.214 ? . .
C(13) H(1) 2.721 ? . .
C(13) H(6) 3.331 ? . .
C(13) H(7) 3.569 ? . 66603
C(13) H(10) 3.291 ? . .
C(13) H(10) 3.073 ? . 65603
C(13) H(23) 2.947 ? . .
C(13) H(25) 3.506 ? . .
C(13) H(30) 3.438 ? . .
C(13) H(31) 3.087 ? . .
C(14) H(1) 3.358 ? . .
C(14) H(2) 3.473 ? . 54602
C(14) H(3) 3.254 ? . .
C(14) H(4) 2.156 ? . .
C(14) H(13) 3.368 ? . 54602
C(14) H(14) 3.229 ? . .
C(14) H(16) 3.375 ? . .
C(14) H(17) 3.415 ? . 55504
C(14) H(20) 3.398 ? . 55504
C(15) H(1) 3.277 ? . .
C(15) H(6) 3.404 ? . .
C(15) H(8) 3.422 ? . 55504
C(15) H(9) 3.319 ? . 55504
C(15) H(26) 2.803 ? . .
C(15) H(27) 2.592 ? . .
C(15) H(28) 3.367 ? . .
C(15) H(29) 2.676 ? . .
C(15) H(30) 3.431 ? . .
C(15) H(31) 2.597 ? . .
C(15) H(31) 3.521 ? . 65602
C(16) H(12) 3.233 ? . .
C(16) H(14) 3.455 ? . .
C(16) H(15) 2.712 ? . .
C(16) H(16) 2.663 ? . .
C(16) H(19) 3.037 ? . 55603
C(16) H(20) 2.721 ? . .
C(16) H(22) 2.801 ? . .
C(16) H(27) 3.397 ? . 45501
C(16) H(28) 3.486 ? . 65603
C(17) H(1) 3.406 ? . 66603
C(17) H(2) 3.141 ? . 66603
C(17) H(4) 2.762 ? . 55404
C(17) H(6) 3.369 ? . .
C(17) H(7) 2.160 ? . .
C(17) H(9) 2.126 ? . .
C(17) H(10) 3.421 ? . .
C(17) H(21) 3.189 ? . .
C(17) H(24) 2.903 ? . 45404
C(18) H(6) 3.352 ? . .
C(18) H(10) 3.543 ? . .
C(18) H(23) 2.165 ? . .
C(18) H(24) 2.092 ? . .
C(18) H(25) 2.219 ? . .
C(18) H(26) 2.270 ? . .
C(18) H(27) 2.013 ? . .
C(18) H(28) 2.132 ? . .
C(18) H(29) 1.975 ? . .
C(18) H(30) 2.122 ? . .
C(18) H(31) 2.090 ? . .
C(19) H(1) 3.096 ? . 66603
C(19) H(2) 3.505 ? . 66603
C(19) H(4) 2.821 ? . 55404
C(19) H(6) 2.152 ? . .
C(19) H(6) 2.905 ? . 66603
C(19) H(8) 2.081 ? . .
C(19) H(9) 3.349 ? . .
C(19) H(11) 3.519 ? . 66603
C(19) H(13) 3.521 ? . 66603
C(19) H(21) 3.342 ? . .
C(19) H(26) 3.596 ? . .
C(20) H(1) 2.159 ? . .
C(20) H(3) 2.162 ? . .
C(20) H(4) 3.363 ? . .
C(20) H(5) 3.353 ? . 55602
C(20) H(7) 3.445 ? . 66603
C(20) H(8) 3.203 ? . 66603
C(20) H(14) 3.079 ? . .
C(20) H(16) 3.200 ? . 55602
C(20) H(17) 3.438 ? . 55504
C(20) H(18) 3.546 ? . 55504
C(20) H(19) 3.353 ? . 55602
C(21) H(1) 3.397 ? . .
C(21) H(2) 2.149 ? . .
C(21) H(4) 2.126 ? . .
C(21) H(5) 3.404 ? . .
C(21) H(5) 3.545 ? . 55602
C(21) H(14) 3.163 ? . .
C(21) H(17) 3.090 ? . 55504
C(21) H(19) 3.315 ? . 55602
C(21) H(28) 3.254 ? . 45504
C(22) H(2) 3.245 ? . 54602
C(22) H(12) 2.970 ? . .
C(22) H(13) 2.524 ? . .
C(22) H(17) 2.775 ? . .
C(22) H(18) 3.445 ? . .
C(22) H(19) 2.599 ? . .
C(22) H(27) 3.430 ? . 45501
C(23) H(2) 3.387 ? . .
C(23) H(3) 1.986 ? . .
C(23) H(5) 2.162 ? . .
C(23) H(13) 3.539 ? . 54602
C(23) H(14) 3.247 ? . .
C(23) H(16) 3.552 ? . .
C(23) H(17) 3.060 ? . 55504
C(23) H(26) 3.251 ? . 45504
C(23) H(28) 3.410 ? . 45504
C(24) H(3) 3.470 ? . 55404
C(24) H(4) 3.215 ? . 55404
C(24) H(6) 3.522 ? . .
C(24) H(10) 3.598 ? . .
C(24) H(11) 3.485 ? . 66603
C(24) H(15) 3.524 ? . 65501
C(24) H(17) 3.408 ? . 65501
C(24) H(18) 3.357 ? . 65603
C(24) H(19) 3.497 ? . 65501
C(24) H(23) 3.424 ? . .
C(24) H(24) 2.703 ? . .
C(24) H(25) 2.774 ? . .
C(24) H(29) 2.500 ? . .
C(24) H(30) 2.641 ? . .
C(24) H(31) 3.328 ? . .
C(25) H(11) 2.623 ? . .
C(25) H(12) 2.722 ? . .
C(25) H(13) 3.404 ? . .
C(25) H(17) 3.037 ? . .
C(25) H(18) 2.643 ? . .
C(25) H(23) 3.064 ? . 45404
C(25) H(30) 3.286 ? . 65603
B(1) H(1) 3.182 ? . .
B(1) H(7) 3.266 ? . 66603
B(1) H(10) 3.566 ? . .
B(1) H(10) 3.559 ? . 65603
B(1) H(13) 3.547 ? . .
B(1) H(14) 2.971 ? . .
B(1) H(16) 3.462 ? . .
B(1) H(18) 3.547 ? . .
B(1) H(21) 3.406 ? . .
B(1) H(22) 2.888 ? . .
H(1) O(1) 3.326 ? . .
H(1) C(2) 3.310 ? . .
H(1) C(8) 2.706 ? . .
H(1) C(9) 2.126 ? . .
H(1) C(13) 2.721 ? . .
H(1) C(14) 3.358 ? . .
H(1) C(15) 3.277 ? . .
H(1) C(17) 3.406 ? . 66603
H(1) C(19) 3.096 ? . 66603
H(1) C(20) 2.159 ? . .
H(1) C(21) 3.397 ? . .
H(1) B(1) 3.182 ? . .
H(1) H(2) 2.514 ? . .
H(1) H(6) 3.513 ? . .
H(1) H(7) 2.271 ? . 66603
H(1) H(8) 2.883 ? . 66603
H(1) H(20) 3.489 ? . 55504
H(1) H(23) 2.573 ? . .
H(1) H(25) 3.103 ? . .
H(1) H(29) 3.191 ? . 65602
H(2) C(9) 3.415 ? . .
H(2) C(12) 2.169 ? . .
H(2) C(14) 3.473 ? . 55602
H(2) C(17) 3.141 ? . 66603
H(2) C(19) 3.505 ? . 66603
H(2) C(21) 2.149 ? . .
H(2) C(22) 3.245 ? . 55602
H(2) C(23) 3.387 ? . .
H(2) H(1) 2.514 ? . .
H(2) H(3) 2.556 ? . .
H(2) H(5) 2.913 ? . 55602
H(2) H(7) 3.188 ? . 66603
H(2) H(8) 2.372 ? . 66603
H(2) H(14) 3.568 ? . .
H(2) H(16) 2.249 ? . 55602
H(2) H(19) 3.054 ? . 55602
H(3) O(2) 2.779 ? . 55602
H(3) C(3) 3.384 ? . 45504
H(3) C(4) 3.373 ? . 45504
H(3) C(12) 3.361 ? . .
H(3) C(14) 3.254 ? . .
H(3) C(20) 2.162 ? . .
H(3) C(23) 1.986 ? . .
H(3) C(24) 3.470 ? . 45504
H(3) H(2) 2.556 ? . .
H(3) H(4) 2.278 ? . .
H(3) H(5) 3.430 ? . 55602
H(3) H(9) 3.376 ? . 45504
H(3) H(10) 3.417 ? . 45504
H(3) H(16) 3.443 ? . 55602
H(3) H(17) 3.461 ? . 55504
H(3) H(18) 3.597 ? . 55602
H(3) H(19) 3.070 ? . 55602
H(3) H(26) 3.499 ? . 45504
H(3) H(28) 2.632 ? . 45504
H(4) C(1) 3.312 ? . 45504
H(4) C(3) 3.227 ? . 45504
H(4) C(4) 2.963 ? . 45504
H(4) C(5) 3.094 ? . 45504
H(4) C(9) 3.401 ? . .
H(4) C(14) 2.156 ? . .
H(4) C(17) 2.762 ? . 45504
H(4) C(19) 2.821 ? . 45504
H(4) C(20) 3.363 ? . .
H(4) C(21) 2.126 ? . .
H(4) C(24) 3.215 ? . 45504
H(4) H(3) 2.278 ? . .
H(4) H(5) 2.483 ? . .
H(4) H(7) 3.327 ? . 45504
H(4) H(8) 3.233 ? . 45504
H(4) H(9) 3.496 ? . 45504
H(4) H(11) 3.502 ? . 54602
H(4) H(13) 3.042 ? . 54602
H(4) H(17) 3.427 ? . 55504
H(4) H(26) 2.544 ? . 45504
H(4) H(28) 2.967 ? . 45504
H(5) C(8) 2.746 ? . .
H(5) C(9) 2.168 ? . .
H(5) C(12) 3.394 ? . .
H(5) C(20) 3.353 ? . 54602
H(5) C(21) 3.404 ? . .
H(5) C(21) 3.545 ? . 54602
H(5) C(23) 2.162 ? . .
H(5) H(2) 2.913 ? . 54602
H(5) H(3) 3.430 ? . 54602
H(5) H(4) 2.483 ? . .
H(5) H(13) 2.646 ? . 54602
H(5) H(14) 2.991 ? . 54602
H(5) H(15) 3.465 ? . 54602
H(5) H(16) 3.505 ? . .
H(6) O(1) 3.157 ? . .
H(6) O(1) 3.203 ? . 66603
H(6) C(1) 2.082 ? . .
H(6) C(2) 2.646 ? . .
H(6) C(3) 3.324 ? . .
H(6) C(5) 3.035 ? . 66603
H(6) C(7) 3.493 ? . 66603
H(6) C(13) 3.331 ? . .
H(6) C(15) 3.404 ? . .
H(6) C(17) 3.369 ? . .
H(6) C(18) 3.352 ? . .
H(6) C(19) 2.152 ? . .
H(6) C(19) 2.905 ? . 66603
H(6) C(24) 3.522 ? . .
H(6) H(1) 3.513 ? . .
H(6) H(6) 2.746 ? . 66603
H(6) H(7) 2.466 ? . .
H(6) H(7) 2.545 ? . 66603
H(6) H(11) 2.676 ? . 66603
H(6) H(21) 3.262 ? . 66603
H(6) H(25) 2.673 ? . .
H(6) H(26) 2.955 ? . .
H(7) O(1) 2.460 ? . 66603
H(7) C(1) 3.383 ? . .
H(7) C(4) 3.387 ? . .
H(7) C(5) 2.114 ? . .
H(7) C(5) 3.295 ? . 66603
H(7) C(6) 3.565 ? . 66603
H(7) C(7) 3.524 ? . 66603
H(7) C(12) 2.953 ? . 66603
H(7) C(13) 3.569 ? . 66603
H(7) C(17) 2.160 ? . .
H(7) C(20) 3.445 ? . 66603
H(7) B(1) 3.266 ? . 66603
H(7) H(1) 2.271 ? . 66603
H(7) H(2) 3.188 ? . 66603
H(7) H(4) 3.327 ? . 55404
H(7) H(6) 2.466 ? . .
H(7) H(6) 2.545 ? . 66603
H(7) H(8) 2.435 ? . .
H(7) H(11) 3.359 ? . 66603
H(7) H(13) 3.116 ? . 66603
H(8) C(3) 3.382 ? . .
H(8) C(4) 2.146 ? . .
H(8) C(5) 3.334 ? . .
H(8) C(12) 3.423 ? . 66603
H(8) C(15) 3.422 ? . 45404
H(8) C(19) 2.081 ? . .
H(8) C(20) 3.203 ? . 66603
H(8) H(1) 2.883 ? . 66603
H(8) H(2) 2.372 ? . 66603
H(8) H(4) 3.233 ? . 55404
H(8) H(7) 2.435 ? . .
H(8) H(9) 2.509 ? . .
H(8) H(16) 2.966 ? . 55404
H(8) H(21) 3.555 ? . .
H(8) H(24) 2.499 ? . 45404
H(8) H(27) 3.323 ? . 45404
H(8) H(29) 2.871 ? . 45404
H(9) C(1) 3.351 ? . .
H(9) C(3) 2.096 ? . .
H(9) C(8) 3.185 ? . 65603
H(9) C(11) 3.348 ? . 65603
H(9) C(15) 3.319 ? . 45404
H(9) C(17) 2.126 ? . .
H(9) C(19) 3.349 ? . .
H(9) H(3) 3.376 ? . 55404
H(9) H(4) 3.496 ? . 55404
H(9) H(8) 2.509 ? . .
H(9) H(10) 2.457 ? . .
H(9) H(23) 3.578 ? . 45404
H(9) H(24) 2.511 ? . 45404
H(9) H(25) 3.462 ? . 45404
H(9) H(30) 3.093 ? . 65603
H(9) H(31) 2.972 ? . 65603
H(10) O(2) 3.523 ? . 65603
H(10) C(1) 2.152 ? . .
H(10) C(2) 2.710 ? . .
H(10) C(2) 3.218 ? . 65603
H(10) C(3) 3.294 ? . 65603
H(10) C(4) 2.188 ? . .
H(10) C(5) 3.398 ? . .
H(10) C(8) 3.517 ? . 65603
H(10) C(11) 3.432 ? . 65603
H(10) C(13) 3.291 ? . .
H(10) C(13) 3.073 ? . 65603
H(10) C(17) 3.421 ? . .
H(10) C(18) 3.543 ? . .
H(10) C(24) 3.598 ? . .
H(10) B(1) 3.566 ? . .
H(10) B(1) 3.559 ? . 65603
H(10) H(3) 3.417 ? . 55404
H(10) H(9) 2.457 ? . .
H(10) H(10) 2.358 ? . 65603
H(10) H(22) 3.589 ? . .
H(10) H(28) 3.060 ? . .
H(10) H(30) 3.288 ? . .
H(10) H(30) 2.781 ? . 65603
H(11) O(1) 2.676 ? . .
H(11) C(5) 3.072 ? . 66603
H(11) C(6) 2.108 ? . .
H(11) C(10) 3.473 ? . .
H(11) C(19) 3.519 ? . 66603
H(11) C(24) 3.485 ? . 66603
H(11) C(25) 2.623 ? . .
H(11) H(4) 3.502 ? . 55602
H(11) H(6) 2.676 ? . 66603
H(11) H(7) 3.359 ? . 66603
H(11) H(12) 1.729 ? . .
H(11) H(13) 1.768 ? . .
H(11) H(20) 2.910 ? . .
H(11) H(21) 2.466 ? . .
H(11) H(22) 3.583 ? . .
H(11) H(25) 2.875 ? . 66603
H(11) H(26) 2.483 ? . 66603
H(12) O(1) 3.264 ? . .
H(12) C(6) 2.040 ? . .
H(12) C(7) 3.296 ? . 56603
H(12) C(10) 2.730 ? . .
H(12) C(16) 3.233 ? . .
H(12) C(22) 2.970 ? . .
H(12) C(25) 2.722 ? . .
H(12) H(11) 1.729 ? . .
H(12) H(12) 2.634 ? . 56603
H(12) H(13) 1.732 ? . .
H(12) H(13) 3.215 ? . 56603
H(12) H(14) 3.304 ? . .
H(12) H(15) 2.532 ? . .
H(12) H(15) 3.373 ? . 56603
H(12) H(17) 2.742 ? . .
H(12) H(20) 2.556 ? . .
H(12) H(21) 3.148 ? . .
H(12) H(22) 3.591 ? . .
H(13) O(1) 2.575 ? . .
H(13) C(6) 2.111 ? . .
H(13) C(10) 2.778 ? . .
H(13) C(14) 3.368 ? . 55602
H(13) C(19) 3.521 ? . 66603
H(13) C(22) 2.524 ? . .
H(13) C(23) 3.539 ? . 55602
H(13) C(25) 3.404 ? . .
H(13) B(1) 3.547 ? . .
H(13) H(4) 3.042 ? . 55602
H(13) H(5) 2.646 ? . 55602
H(13) H(7) 3.116 ? . 66603
H(13) H(11) 1.768 ? . .
H(13) H(12) 1.732 ? . .
H(13) H(12) 3.215 ? . 56603
H(13) H(14) 2.259 ? . .
H(13) H(15) 2.431 ? . .
H(13) H(16) 3.516 ? . .
H(13) H(26) 3.374 ? . 66603
H(14) O(1) 2.934 ? . .
H(14) O(2) 2.715 ? . .
H(14) C(6) 2.813 ? . .
H(14) C(7) 2.953 ? . .
H(14) C(9) 3.152 ? . .
H(14) C(10) 2.200 ? . .
H(14) C(12) 3.073 ? . .
H(14) C(14) 3.229 ? . .
H(14) C(16) 3.455 ? . .
H(14) C(20) 3.079 ? . .
H(14) C(21) 3.163 ? . .
H(14) C(23) 3.247 ? . .
H(14) B(1) 2.971 ? . .
H(14) H(2) 3.568 ? . .
H(14) H(5) 2.991 ? . 55602
H(14) H(12) 3.304 ? . .
H(14) H(13) 2.259 ? . .
H(14) H(15) 1.733 ? . .
H(14) H(16) 1.649 ? . .
H(15) O(2) 3.340 ? . .
H(15) C(6) 2.913 ? . .
H(15) C(7) 2.767 ? . .
H(15) C(10) 2.140 ? . .
H(15) C(16) 2.712 ? . .
H(15) C(24) 3.524 ? . 45501
H(15) H(5) 3.465 ? . 55602
H(15) H(12) 2.532 ? . .
H(15) H(12) 3.373 ? . 56603
H(15) H(13) 2.431 ? . .
H(15) H(14) 1.733 ? . .
H(15) H(16) 1.692 ? . .
H(15) H(17) 2.576 ? . .
H(15) H(19) 2.833 ? . .
H(15) H(26) 3.233 ? . 45501
H(15) H(27) 2.846 ? . 45501
H(16) O(2) 2.529 ? . .
H(16) C(6) 3.389 ? . .
H(16) C(10) 2.048 ? . .
H(16) C(14) 3.375 ? . .
H(16) C(16) 2.663 ? . .
H(16) C(20) 3.200 ? . 54602
H(16) C(23) 3.552 ? . .
H(16) B(1) 3.462 ? . .
H(16) H(2) 2.249 ? . 54602
H(16) H(3) 3.443 ? . 54602
H(16) H(5) 3.505 ? . .
H(16) H(8) 2.966 ? . 45504
H(16) H(13) 3.516 ? . .
H(16) H(14) 1.649 ? . .
H(16) H(15) 1.692 ? . .
H(16) H(17) 3.096 ? . .
H(16) H(18) 3.598 ? . .
H(16) H(19) 2.362 ? . .
H(16) H(27) 3.145 ? . 45501
H(17) O(2) 3.306 ? . .
H(17) C(6) 2.798 ? . .
H(17) C(7) 3.296 ? . .
H(17) C(10) 2.085 ? . .
H(17) C(14) 3.415 ? . 45404
H(17) C(20) 3.438 ? . 45404
H(17) C(21) 3.090 ? . 45404
H(17) C(22) 2.775 ? . .
H(17) C(23) 3.060 ? . 45404
H(17) C(24) 3.408 ? . 45501
H(17) C(25) 3.037 ? . .
H(17) H(3) 3.461 ? . 45404
H(17) H(4) 3.427 ? . 45404
H(17) H(12) 2.742 ? . .
H(17) H(15) 2.576 ? . .
H(17) H(16) 3.096 ? . .
H(17) H(18) 1.810 ? . .
H(17) H(19) 1.662 ? . .
H(17) H(19) 3.259 ? . 55603
H(17) H(20) 2.564 ? . .
H(17) H(22) 3.203 ? . .
H(17) H(26) 3.178 ? . 45501
H(17) H(27) 3.021 ? . 45501
H(17) H(28) 3.298 ? . 45501
H(18) O(2) 2.555 ? . .
H(18) C(6) 2.855 ? . .
H(18) C(10) 2.142 ? . .
H(18) C(11) 3.337 ? . 65603
H(18) C(20) 3.546 ? . 45404
H(18) C(22) 3.445 ? . .
H(18) C(24) 3.357 ? . 65603
H(18) C(25) 2.643 ? . .
H(18) B(1) 3.547 ? . .
H(18) H(3) 3.597 ? . 54602
H(18) H(16) 3.598 ? . .
H(18) H(17) 1.810 ? . .
H(18) H(19) 1.797 ? . .
H(18) H(19) 2.918 ? . 55603
H(18) H(20) 2.484 ? . .
H(18) H(22) 2.199 ? . .
H(18) H(27) 3.111 ? . 65603
H(18) H(28) 2.700 ? . 65603
H(18) H(29) 3.003 ? . 65603
H(18) H(30) 2.745 ? . 65603
H(19) O(2) 2.729 ? . .
H(19) C(6) 3.476 ? . .
H(19) C(10) 2.105 ? . .
H(19) C(16) 3.037 ? . 55603
H(19) C(20) 3.353 ? . 54602
H(19) C(21) 3.315 ? . 54602
H(19) C(22) 2.599 ? . .
H(19) C(24) 3.497 ? . 45501
H(19) H(2) 3.054 ? . 54602
H(19) H(3) 3.070 ? . 54602
H(19) H(15) 2.833 ? . .
H(19) H(16) 2.362 ? . .
H(19) H(17) 1.662 ? . .
H(19) H(17) 3.259 ? . 55603
H(19) H(18) 1.797 ? . .
H(19) H(18) 2.918 ? . 55603
H(19) H(19) 2.499 ? . 55603
H(19) H(27) 2.826 ? . 45501
H(19) H(28) 3.333 ? . 45501
H(19) H(28) 3.423 ? . 65603
H(20) O(1) 3.255 ? . .
H(20) C(6) 2.074 ? . .
H(20) C(7) 2.698 ? . .
H(20) C(8) 3.237 ? . 45404
H(20) C(9) 2.983 ? . 45404
H(20) C(10) 2.840 ? . .
H(20) C(12) 3.271 ? . 45404
H(20) C(14) 3.398 ? . 45404
H(20) C(16) 2.721 ? . .
H(20) H(1) 3.489 ? . 45404
H(20) H(11) 2.910 ? . .
H(20) H(12) 2.556 ? . .
H(20) H(17) 2.564 ? . .
H(20) H(18) 2.484 ? . .
H(20) H(21) 1.707 ? . .
H(20) H(22) 1.573 ? . .
H(20) H(23) 2.793 ? . 45404
H(20) H(30) 3.559 ? . 65603
H(20) H(31) 3.558 ? . 45404
H(21) O(1) 2.494 ? . .
H(21) C(4) 3.356 ? . .
H(21) C(6) 2.066 ? . .
H(21) C(7) 2.725 ? . .
H(21) C(10) 3.401 ? . .
H(21) C(17) 3.189 ? . .
H(21) C(19) 3.342 ? . .
H(21) B(1) 3.406 ? . .
H(21) H(6) 3.262 ? . 66603
H(21) H(8) 3.555 ? . .
H(21) H(11) 2.466 ? . .
H(21) H(12) 3.148 ? . .
H(21) H(20) 1.707 ? . .
H(21) H(22) 1.647 ? . .
H(21) H(23) 2.953 ? . 45404
H(21) H(24) 3.309 ? . 45404
H(21) H(25) 3.354 ? . 66603
H(21) H(31) 3.151 ? . 45404
H(22) O(1) 2.647 ? . .
H(22) O(2) 2.820 ? . .
H(22) C(3) 3.311 ? . .
H(22) C(4) 3.354 ? . .
H(22) C(6) 2.079 ? . .
H(22) C(7) 3.360 ? . .
H(22) C(10) 2.663 ? . .
H(22) C(11) 3.120 ? . 65603
H(22) C(16) 2.801 ? . .
H(22) B(1) 2.888 ? . .
H(22) H(10) 3.589 ? . .
H(22) H(11) 3.583 ? . .
H(22) H(12) 3.591 ? . .
H(22) H(17) 3.203 ? . .
H(22) H(18) 2.199 ? . .
H(22) H(20) 1.573 ? . .
H(22) H(21) 1.647 ? . .
H(22) H(23) 2.952 ? . 45404
H(22) H(24) 3.568 ? . 45404
H(22) H(29) 3.128 ? . 65603
H(22) H(30) 2.279 ? . 65603
H(23) C(2) 2.728 ? . .
H(23) C(8) 2.780 ? . .
H(23) C(9) 3.306 ? . .
H(23) C(11) 2.848 ? . .
H(23) C(12) 3.214 ? . .
H(23) C(13) 2.947 ? . .
H(23) C(18) 2.165 ? . .
H(23) C(24) 3.424 ? . .
H(23) C(25) 3.064 ? . 55504
H(23) H(1) 2.573 ? . .
H(23) H(9) 3.578 ? . 55504
H(23) H(20) 2.793 ? . 55504
H(23) H(21) 2.953 ? . 55504
H(23) H(22) 2.952 ? . 55504
H(23) H(24) 1.615 ? . .
H(23) H(25) 1.709 ? . .
H(23) H(27) 3.578 ? . .
H(23) H(29) 3.108 ? . .
H(23) H(29) 3.360 ? . 65602
H(23) H(30) 3.556 ? . 65602
H(23) H(31) 2.503 ? . .
H(23) H(31) 3.418 ? . 65602
H(24) C(2) 3.355 ? . .
H(24) C(4) 2.898 ? . 55504
H(24) C(11) 2.701 ? . .
H(24) C(17) 2.903 ? . 55504
H(24) C(18) 2.092 ? . .
H(24) C(24) 2.703 ? . .
H(24) H(8) 2.499 ? . 55504
H(24) H(9) 2.511 ? . 55504
H(24) H(21) 3.309 ? . 55504
H(24) H(22) 3.568 ? . 55504
H(24) H(23) 1.615 ? . .
H(24) H(25) 1.719 ? . .
H(24) H(26) 3.091 ? . .
H(24) H(27) 2.460 ? . .
H(24) H(28) 3.596 ? . .
H(24) H(29) 2.511 ? . .
H(24) H(31) 2.752 ? . .
H(24) H(31) 3.488 ? . 65602
H(25) C(1) 3.439 ? . .
H(25) C(2) 2.767 ? . .
H(25) C(5) 3.333 ? . .
H(25) C(11) 3.531 ? . .
H(25) C(11) 3.576 ? . 65602
H(25) C(13) 3.506 ? . .
H(25) C(18) 2.219 ? . .
H(25) C(24) 2.774 ? . .
H(25) H(1) 3.103 ? . .
H(25) H(6) 2.673 ? . .
H(25) H(9) 3.462 ? . 55504
H(25) H(11) 2.875 ? . 66603
H(25) H(21) 3.354 ? . 66603
H(25) H(23) 1.709 ? . .
H(25) H(24) 1.719 ? . .
H(25) H(26) 2.649 ? . .
H(25) H(27) 2.997 ? . .
H(25) H(29) 3.433 ? . 65602
H(25) H(31) 2.924 ? . 65602
H(26) C(1) 2.726 ? . .
H(26) C(2) 2.925 ? . .
H(26) C(3) 3.481 ? . .
H(26) C(5) 2.788 ? . .
H(26) C(7) 3.278 ? . 66603
H(26) C(11) 3.477 ? . .
H(26) C(15) 2.803 ? . .
H(26) C(18) 2.270 ? . .
H(26) C(19) 3.596 ? . .
H(26) C(23) 3.251 ? . 55404
H(26) H(3) 3.499 ? . 55404
H(26) H(4) 2.544 ? . 55404
H(26) H(6) 2.955 ? . .
H(26) H(11) 2.483 ? . 66603
H(26) H(13) 3.374 ? . 66603
H(26) H(15) 3.233 ? . 65501
H(26) H(17) 3.178 ? . 65501
H(26) H(24) 3.091 ? . .
H(26) H(25) 2.649 ? . .
H(26) H(27) 1.604 ? . .
H(26) H(28) 1.715 ? . .
H(26) H(29) 3.534 ? . .
H(27) C(2) 3.329 ? . .
H(27) C(11) 2.568 ? . .
H(27) C(15) 2.592 ? . .
H(27) C(16) 3.397 ? . 65501
H(27) C(18) 2.013 ? . .
H(27) C(22) 3.430 ? . 65501
H(27) H(8) 3.323 ? . 55504
H(27) H(15) 2.846 ? . 65501
H(27) H(16) 3.145 ? . 65501
H(27) H(17) 3.021 ? . 65501
H(27) H(18) 3.111 ? . 65603
H(27) H(19) 2.826 ? . 65501
H(27) H(23) 3.578 ? . .
H(27) H(24) 2.460 ? . .
H(27) H(25) 2.997 ? . .
H(27) H(26) 1.604 ? . .
H(27) H(28) 1.529 ? . .
H(27) H(29) 2.277 ? . .
H(27) H(30) 2.871 ? . .
H(27) H(31) 3.407 ? . .
H(28) O(2) 3.451 ? . 65603
H(28) C(1) 2.857 ? . .
H(28) C(2) 2.856 ? . .
H(28) C(3) 3.063 ? . .
H(28) C(11) 2.625 ? . .
H(28) C(15) 3.367 ? . .
H(28) C(16) 3.486 ? . 65603
H(28) C(18) 2.132 ? . .
H(28) C(21) 3.254 ? . 55404
H(28) C(23) 3.410 ? . 55404
H(28) H(3) 2.632 ? . 55404
H(28) H(4) 2.967 ? . 55404
H(28) H(10) 3.060 ? . .
H(28) H(17) 3.298 ? . 65501
H(28) H(18) 2.700 ? . 65603
H(28) H(19) 3.333 ? . 65501
H(28) H(19) 3.423 ? . 65603
H(28) H(24) 3.596 ? . .
H(28) H(26) 1.715 ? . .
H(28) H(27) 1.529 ? . .
H(28) H(29) 2.719 ? . .
H(28) H(30) 2.405 ? . .
H(29) C(2) 3.289 ? . .
H(29) C(15) 2.676 ? . .
H(29) C(18) 1.975 ? . .
H(29) C(24) 2.500 ? . .
H(29) H(1) 3.191 ? . 64602
H(29) H(8) 2.871 ? . 55504
H(29) H(18) 3.003 ? . 65603
H(29) H(22) 3.128 ? . 65603
H(29) H(23) 3.108 ? . .
H(29) H(23) 3.360 ? . 64602
H(29) H(24) 2.511 ? . .
H(29) H(25) 3.433 ? . 64602
H(29) H(26) 3.534 ? . .
H(29) H(27) 2.277 ? . .
H(29) H(28) 2.719 ? . .
H(29) H(30) 1.535 ? . .
H(29) H(31) 1.498 ? . .
H(30) C(2) 2.791 ? . .
H(30) C(3) 3.181 ? . 65603
H(30) C(4) 3.357 ? . 65603
H(30) C(13) 3.438 ? . .
H(30) C(15) 3.431 ? . .
H(30) C(18) 2.122 ? . .
H(30) C(24) 2.641 ? . .
H(30) C(25) 3.286 ? . 65603
H(30) H(9) 3.093 ? . 65603
H(30) H(10) 3.288 ? . .
H(30) H(10) 2.781 ? . 65603
H(30) H(18) 2.745 ? . 65603
H(30) H(20) 3.559 ? . 65603
H(30) H(22) 2.279 ? . 65603
H(30) H(23) 3.556 ? . 64602
H(30) H(27) 2.871 ? . .
H(30) H(28) 2.405 ? . .
H(30) H(29) 1.535 ? . .
H(30) H(31) 1.861 ? . .
H(31) C(2) 2.880 ? . .
H(31) C(8) 2.646 ? . .
H(31) C(13) 3.087 ? . .
H(31) C(15) 2.597 ? . .
H(31) C(15) 3.521 ? . 64602
H(31) C(18) 2.090 ? . .
H(31) C(24) 3.328 ? . .
H(31) H(9) 2.972 ? . 65603
H(31) H(20) 3.558 ? . 55504
H(31) H(21) 3.151 ? . 55504
H(31) H(23) 2.503 ? . .
H(31) H(23) 3.418 ? . 64602
H(31) H(24) 2.752 ? . .
H(31) H(24) 3.488 ? . 64602
H(31) H(25) 2.924 ? . 64602
H(31) H(27) 3.407 ? . .
H(31) H(29) 1.498 ? . .
H(31) H(30) 1.861 ? . .

loop_
_geom_torsion_atom_site_label_1
_geom_torsion_atom_site_label_2
_geom_torsion_atom_site_label_3
_geom_torsion_atom_site_label_4
_geom_torsion
_geom_torsion_publ_flag
_geom_torsion_site_symmetry_1
_geom_torsion_site_symmetry_2
_geom_torsion_site_symmetry_3
_geom_torsion_site_symmetry_4
C(6) O(1) B(1) O(2) -10.4(3) ? . . . .
C(6) O(1) B(1) C(13) 175.1(2) ? . . . .
B(1) O(1) C(6) C(7) 146.0(2) ? . . . .
B(1) O(1) C(6) C(10) 24.2(2) ? . . . .
B(1) O(1) C(6) C(25) -95.7(2) ? . . . .
C(10) O(2) B(1) O(1) -9.5(3) ? . . . .
C(10) O(2) B(1) C(13) 165.3(2) ? . . . .
B(1) O(2) C(10) C(6) 23.6(2) ? . . . .
B(1) O(2) C(10) C(16) 145.5(2) ? . . . .
B(1) O(2) C(10) C(22) -95.0(2) ? . . . .
C(2) C(1) C(3) C(4) 178.3(2) ? . . . .
C(3) C(1) C(2) C(13) -83.7(3) ? . . . .
C(3) C(1) C(2) C(18) 97.5(2) ? . . . .
C(2) C(1) C(5) C(19) -178.3(2) ? . . . .
C(5) C(1) C(2) C(13) 95.9(3) ? . . . .
C(5) C(1) C(2) C(18) -82.9(3) ? . . . .
C(3) C(1) C(5) C(19) 1.3(4) ? . . . .
C(5) C(1) C(3) C(4) -1.4(4) ? . . . .
C(1) C(2) C(13) C(8) 177.9(2) ? . . . .
C(1) C(2) C(13) B(1) -3.1(3) ? . . . .
C(1) C(2) C(18) C(11) -125.6(2) ? . . . .
C(1) C(2) C(18) C(15) 110.7(2) ? . . . .
C(1) C(2) C(18) C(24) -7.3(3) ? . . . .
C(13) C(2) C(18) C(11) 55.7(3) ? . . . .
C(13) C(2) C(18) C(15) -67.9(3) ? . . . .
C(13) C(2) C(18) C(24) 174.1(2) ? . . . .
C(18) C(2) C(13) C(8) -3.5(4) ? . . . .
C(18) C(2) C(13) B(1) 175.5(2) ? . . . .
C(1) C(3) C(4) C(17) 0.3(4) ? . . . .
C(3) C(4) C(17) C(19) 0.9(4) ? . . . .
C(1) C(5) C(19) C(17) -0.1(3) ? . . . .
O(1) C(6) C(10) O(2) -28.6(2) ? . . . .
O(1) C(6) C(10) C(16) -145.6(2) ? . . . .
O(1) C(6) C(10) C(22) 85.4(2) ? . . . .
C(7) C(6) C(10) O(2) -146.0(2) ? . . . .
C(7) C(6) C(10) C(16) 97.0(3) ? . . . .
C(7) C(6) C(10) C(22) -32.0(3) ? . . . .
C(25) C(6) C(10) O(2) 86.1(2) ? . . . .
C(25) C(6) C(10) C(16) -30.9(3) ? . . . .
C(25) C(6) C(10) C(22) -159.9(2) ? . . . .
C(9) C(8) C(13) C(2) 130.2(2) ? . . . .
C(9) C(8) C(13) B(1) -48.9(2) ? . . . .
C(13) C(8) C(9) C(12) -43.4(3) ? . . . .
C(13) C(8) C(9) C(14) 137.5(2) ? . . . .
C(8) C(9) C(12) C(20) 179.9(2) ? . . . .
C(8) C(9) C(14) C(23) 179.8(2) ? . . . .
C(12) C(9) C(14) C(23) 0.6(3) ? . . . .
C(14) C(9) C(12) C(20) -1.0(3) ? . . . .
C(9) C(12) C(20) C(21) 0.2(4) ? . . . .
C(2) C(13) B(1) O(1) -52.1(4) ? . . . .
C(2) C(13) B(1) O(2) 133.8(2) ? . . . .
C(8) C(13) B(1) O(1) 127.1(3) ? . . . .
C(8) C(13) B(1) O(2) -47.0(3) ? . . . .
C(9) C(14) C(23) C(21) 0.5(4) ? . . . .
C(4) C(17) C(19) C(5) -1.0(4) ? . . . .
C(12) C(20) C(21) C(23) 1.0(4) ? . . . .
C(20) C(21) C(23) C(14) -1.3(4) ? . . . .

loop_
_cod_related_entry_id
_cod_related_entry_database
_cod_related_entry_code
1 ChemSpider 30659204
